data_7104678
loop_
_publ_author_name
'Honda, Tatsuhiko'
'Kojima, Takahiko'
'Fukuzumi, Shunichi'

_publ_section_title
;
 Crystal structures and properties of a monoprotonated porphyrin.
;
_journal_issue 33
_journal_name_full 'Chemical communications (Cambridge, England)'
_journal_page_first 4994
_journal_page_last 4996
_journal_paper_doi 10.1039/b910077f
_journal_volume 34
_journal_year 2009
_chemical_formula_sum 'C107 H75 N4 O4 S'
_chemical_formula_weight 1512.77
_space_group_IT_number 14
_symmetry_cell_setting monoclinic
_symmetry_space_group_name_Hall '-P 2yab'
_symmetry_space_group_name_H-M 'P 1 21/a 1'
_atom_sites_solution_hydrogens geom
_atom_sites_solution_primary direct
_atom_sites_solution_secondary difmap
_cell_angle_alpha 90.00
_cell_angle_beta 90.017(9)
_cell_angle_gamma 90.00
_cell_formula_units_Z 4
_cell_length_a 15.291(5)
_cell_length_b 24.074(9)
_cell_length_c 24.824(9)
_cell_measurement_reflns_used 8776
_cell_measurement_temperature 123(2)
_cell_measurement_theta_max 27.4835
_cell_measurement_theta_min 3.0222
_cell_volume 9138(6)
_computing_structure_refinement 'SHELXL-97 (Sheldrick, 1997)'
_computing_structure_solution 'SHELXS-97 (Sheldrick, 1990)'
_diffrn_ambient_temperature 123(2)
_diffrn_detector_area_resol_mean 14.7059
_diffrn_measured_fraction_theta_full 0.989
_diffrn_measured_fraction_theta_max 0.989
_diffrn_measurement_details
;
scan:
Number of images: 600
Slice: -65.0000 - 115.0000
Image width: 0.3000
Exp time: 32.0000
Rotation axis: Omega
Omega: 0.0000
Chi: 45.0000
Phi: 0.0000
XTD: 54.3757
2theta: 25.1751
scan:
Number of images: 600
Slice: -65.0000 - 115.0000
Image width: 0.3000
Exp time: 32.0000
Rotation axis: Omega
Omega: 0.0000
Chi: 45.0000
Phi: 90.0000
XTD: 54.3757
2theta: 25.1751
scan:
Number of images: 600
Slice: -65.0000 - 115.0000
Image width: 0.3000
Exp time: 32.0000
Rotation axis: Omega
Omega: 0.0000
Chi: 45.0000
Phi: 180.0000
XTD: 54.3757
2theta: 25.1751

;
_diffrn_measurement_device
;
Mercury (2x2 bin mode)
;
_diffrn_measurement_device_details
;
AFC8: Eulerian 3-circle
;
_diffrn_measurement_method dtintegrate.ref
_diffrn_orient_matrix_type d*Trek
_diffrn_orient_matrix_UB_11 -0.0580
_diffrn_orient_matrix_UB_12 0.0287
_diffrn_orient_matrix_UB_13 0.0095
_diffrn_orient_matrix_UB_21 -0.0035
_diffrn_orient_matrix_UB_22 -0.0192
_diffrn_orient_matrix_UB_23 0.0367
_diffrn_orient_matrix_UB_31 0.0183
_diffrn_orient_matrix_UB_32 0.0310
_diffrn_orient_matrix_UB_33 0.0180
_diffrn_radiation_detector CCD
_diffrn_radiation_source 'Graphite Monochromator'
_diffrn_radiation_type MoK\a
_diffrn_radiation_wavelength 0.71070
_diffrn_reflns_av_R_equivalents 0.0748
_diffrn_reflns_av_sigmaI/netI 0.0913
_diffrn_reflns_limit_h_max 19
_diffrn_reflns_limit_h_min -19
_diffrn_reflns_limit_k_max 31
_diffrn_reflns_limit_k_min -31
_diffrn_reflns_limit_l_max 32
_diffrn_reflns_limit_l_min -32
_diffrn_reflns_number 85079
_diffrn_reflns_theta_full 27.48
_diffrn_reflns_theta_max 27.48
_diffrn_reflns_theta_min 3.02
_diffrn_source_current 250.0000
_diffrn_source_power 12.5000
_diffrn_source_voltage 50.0000
_exptl_absorpt_coefficient_mu 0.088
_exptl_absorpt_correction_T_max 0.9822
_exptl_absorpt_correction_T_min 0.9740
_exptl_absorpt_correction_type numerical
_exptl_crystal_colour Green
_exptl_crystal_density_diffrn 1.100
_exptl_crystal_density_method 'not measured'
_exptl_crystal_description Block
_exptl_crystal_F_000 3172
_exptl_crystal_size_max 0.30
_exptl_crystal_size_mid 0.30
_exptl_crystal_size_min 0.30
_platon_squeeze_details
;
;
_refine_diff_density_max 1.964
_refine_diff_density_min -0.442
_refine_diff_density_rms 0.083
_refine_ls_extinction_method none
_refine_ls_goodness_of_fit_ref 1.006
_refine_ls_hydrogen_treatment noref
_refine_ls_matrix_type full
_refine_ls_number_parameters 1191
_refine_ls_number_reflns 20711
_refine_ls_number_restraints 0
_refine_ls_restrained_S_all 1.006
_refine_ls_R_factor_all 0.1560
_refine_ls_R_factor_gt 0.1052
_refine_ls_shift/su_max 0.025
_refine_ls_shift/su_mean 0.001
_refine_ls_structure_factor_coef Fsqd
_refine_ls_weighting_details 'calc w=1/[\s^2^(Fo^2^)+(0.1939P)^2^+0.0000P] where P=(Fo^2^+2Fc^2^)/3'
_refine_ls_weighting_scheme calc
_refine_ls_wR_factor_gt 0.2919
_refine_ls_wR_factor_ref 0.3302
_reflns_number_gt 10743
_reflns_number_total 20711
_reflns_threshold_expression >2sigma(I)
_cod_data_source_file b910077f.txt
_cod_data_source_block '_H3DPP(2-AnS)'
_cod_depositor_comments
;
The following automatic conversions were performed:
'_exptl_absorpt_correction_type' value 'Numerical' changed to 'numerical'
according to '/home/saulius/struct/CIF-dictionaries/cif_core.dic'
dictionary named 'cif_core.dic' version 2.4.1 from 2010-06-29.

Automatic conversion script
Id: cif_fix_enum 1527 2010-12-29 10:47:43Z saulius 
;
_cod_original_sg_symbol_H-M P21/a
_cod_database_code 7104678

loop_
_symmetry_equiv_pos_as_xyz
'x, y, z'
'-x+1/2, y+1/2, -z'
'-x, -y, -z'
'x-1/2, -y-1/2, z'

loop_
_atom_site_label
_atom_site_type_symbol
_atom_site_fract_x
_atom_site_fract_y
_atom_site_fract_z
_atom_site_U_iso_or_equiv
_atom_site_adp_type
_atom_site_occupancy
_atom_site_symmetry_multiplicity
_atom_site_calc_flag
_atom_site_refinement_flags
_atom_site_disorder_assembly
_atom_site_disorder_group
N1 N 0.79321(17) -0.07629(10) 0.25013(10) 0.0358(6) Uani 1 1 d . . .
N2 N 0.84043(18) 0.00718(10) 0.33591(10) 0.0411(6) Uani 1 1 d . . .
H61 H 0.8722 0.0011 0.3069 0.049 Uiso 1 1 calc R . .
N3 N 0.87604(18) 0.09063(10) 0.25001(10) 0.0371(6) Uani 1 1 d . . .
H62 H 0.8280 0.0705 0.2500 0.045 Uiso 1 1 calc R . .
N4 N 0.84008(18) 0.00693(10) 0.16421(10) 0.0412(6) Uani 1 1 d . . .
H63 H 0.8718 0.0007 0.1932 0.049 Uiso 1 1 calc R . .
O1 O 0.9901(4) -0.0442(3) 0.3089(3) 0.0656(16) Uani 0.50 1 d P A 1
O2 O 1.0046(6) -0.0174(3) 0.2169(5) 0.111(4) Uani 0.50 1 d P A 1
O3 O 1.0455(2) -0.11261(11) 0.25004(13) 0.0662(8) Uani 1 1 d . . .
O4 O 1.0057(5) -0.0195(3) 0.2828(4) 0.090(3) Uani 0.50 1 d P A 2
O5 O 0.9899(4) -0.0447(3) 0.1909(3) 0.0704(18) Uani 0.50 1 d P A 2
O6 O 0.7122(4) 0.03315(18) 0.2499(3) 0.0614(19) Uani 0.50 1 d P B 1
C1 C 0.8080(2) -0.10817(12) 0.29524(12) 0.0363(7) Uani 1 1 d . . .
C2 C 0.7917(2) -0.08899(12) 0.34748(12) 0.0356(7) Uani 1 1 d . . .
C3 C 0.7909(2) -0.03207(12) 0.36137(13) 0.0404(7) Uani 1 1 d . . .
C4 C 0.7464(2) -0.00479(13) 0.40478(13) 0.0412(7) Uani 1 1 d . . .
C5 C 0.7717(2) 0.04972(13) 0.40442(13) 0.0401(7) Uani 1 1 d . . .
C6 C 0.8340(2) 0.05734(12) 0.36169(12) 0.0393(7) Uani 1 1 d . . .
C7 C 0.8855(2) 0.10318(12) 0.34714(12) 0.0374(7) Uani 1 1 d . . .
C8 C 0.9195(2) 0.10876(12) 0.29422(13) 0.0373(7) Uani 1 1 d . . .
C9 C 0.9992(2) 0.13635(11) 0.27794(12) 0.0351(6) Uani 1 1 d . . .
C10 C 0.9991(2) 0.13651(12) 0.22213(12) 0.0364(7) Uani 1 1 d . . .
C11 C 0.9195(2) 0.10891(11) 0.20567(13) 0.0362(7) Uani 1 1 d . . .
C12 C 0.8854(2) 0.10310(12) 0.15303(13) 0.0382(7) Uani 1 1 d . . .
C13 C 0.8338(2) 0.05728(12) 0.13833(12) 0.0387(7) Uani 1 1 d . . .
C14 C 0.7719(2) 0.04970(13) 0.09537(13) 0.0402(7) Uani 1 1 d . . .
C15 C 0.7465(2) -0.00518(13) 0.09538(13) 0.0426(7) Uani 1 1 d . . .
C16 C 0.7904(2) -0.03206(12) 0.13869(12) 0.0391(7) Uani 1 1 d . . .
C17 C 0.7920(2) -0.08880(12) 0.15216(12) 0.0352(7) Uani 1 1 d . . .
C18 C 0.8081(2) -0.10811(12) 0.20455(12) 0.0358(7) Uani 1 1 d . . .
C19 C 0.8382(2) -0.16159(11) 0.22228(12) 0.0345(6) Uani 1 1 d . . .
C20 C 0.8378(2) -0.16169(12) 0.27767(12) 0.0348(6) Uani 1 1 d . . .
C21 C 0.7772(2) -0.12921(12) 0.39184(12) 0.0373(7) Uani 1 1 d . . .
C22 C 0.8278(2) -0.12572(14) 0.43823(13) 0.0452(8) Uani 1 1 d . . .
H1 H 0.8714 -0.0978 0.4411 0.054 Uiso 1 1 calc R . .
C23 C 0.8152(2) -0.16270(16) 0.48018(14) 0.0502(9) Uani 1 1 d . . .
H2 H 0.8513 -0.1608 0.5113 0.060 Uiso 1 1 calc R . .
C24 C 0.7510(3) -0.20195(15) 0.47708(15) 0.0524(9) Uani 1 1 d . . .
H3 H 0.7412 -0.2266 0.5064 0.063 Uiso 1 1 calc R . .
C25 C 0.7005(3) -0.20572(14) 0.43112(16) 0.0535(9) Uani 1 1 d . . .
H4 H 0.6561 -0.2332 0.4287 0.064 Uiso 1 1 calc R . .
C26 C 0.7144(2) -0.16947(14) 0.38829(14) 0.0447(8) Uani 1 1 d . . .
H5 H 0.6801 -0.1727 0.3565 0.054 Uiso 1 1 calc R . .
C27 C 0.6743(2) -0.02938(13) 0.43592(15) 0.0487(9) Uani 1 1 d . . .
C28 C 0.6807(3) -0.04092(18) 0.49056(18) 0.0700(12) Uani 1 1 d . . .
H6 H 0.7339 -0.0329 0.5087 0.084 Uiso 1 1 calc R . .
C29 C 0.6119(4) -0.0638(2) 0.5195(2) 0.0869(16) Uani 1 1 d . . .
H7 H 0.6183 -0.0717 0.5568 0.104 Uiso 1 1 calc R . .
C30 C 0.5348(4) -0.0747(2) 0.4939(3) 0.0867(17) Uani 1 1 d . . .
H8 H 0.4872 -0.0897 0.5137 0.104 Uiso 1 1 calc R . .
C31 C 0.5253(3) -0.0644(2) 0.4396(3) 0.0871(17) Uani 1 1 d . . .
H9 H 0.4713 -0.0725 0.4223 0.104 Uiso 1 1 calc R . .
C32 C 0.5959(3) -0.04162(18) 0.4093(2) 0.0717(12) Uani 1 1 d . . .
H10 H 0.5899 -0.0349 0.3717 0.086 Uiso 1 1 calc R . .
C33 C 0.7311(2) 0.09496(13) 0.43684(14) 0.0441(8) Uani 1 1 d . . .
C34 C 0.7340(3) 0.09437(16) 0.49214(16) 0.0577(10) Uani 1 1 d . . .
H11 H 0.7640 0.0653 0.5103 0.069 Uiso 1 1 calc R . .
C35 C 0.6932(3) 0.13609(17) 0.52176(17) 0.0634(11) Uani 1 1 d . . .
H12 H 0.6962 0.1358 0.5600 0.076 Uiso 1 1 calc R . .
C36 C 0.6487(3) 0.17758(16) 0.4956(2) 0.0672(12) Uani 1 1 d . . .
H13 H 0.6198 0.2057 0.5157 0.081 Uiso 1 1 calc R . .
C37 C 0.6460(3) 0.17853(15) 0.44152(19) 0.0633(11) Uani 1 1 d . . .
H14 H 0.6156 0.2077 0.4238 0.076 Uiso 1 1 calc R . .
C38 C 0.6866(2) 0.13794(15) 0.41119(16) 0.0528(9) Uani 1 1 d . . .
H15 H 0.6842 0.1393 0.3730 0.063 Uiso 1 1 calc R . .
C39 C 0.9058(2) 0.14632(13) 0.38711(14) 0.0426(8) Uani 1 1 d . . .
C40 C 0.9295(2) 0.13296(17) 0.43951(15) 0.0534(9) Uani 1 1 d . . .
H16 H 0.9321 0.0950 0.4498 0.064 Uiso 1 1 calc R . .
C41 C 0.9492(3) 0.1732(2) 0.47688(19) 0.0740(14) Uani 1 1 d . . .
H17 H 0.9650 0.1630 0.5126 0.089 Uiso 1 1 calc R . .
C42 C 0.9460(3) 0.2284(2) 0.4623(2) 0.0786(16) Uani 1 1 d . . .
H18 H 0.9602 0.2564 0.4878 0.094 Uiso 1 1 calc R . .
C43 C 0.9219(3) 0.24285(18) 0.4103(2) 0.0727(15) Uani 1 1 d . . .
H19 H 0.9192 0.2809 0.4004 0.087 Uiso 1 1 calc R . .
C44 C 0.9018(2) 0.20235(14) 0.37284(18) 0.0538(10) Uani 1 1 d . . .
H20 H 0.8853 0.2127 0.3373 0.065 Uiso 1 1 calc R . .
C45 C 1.0734(2) 0.14778(13) 0.31493(13) 0.0418(7) Uani 1 1 d . . .
C46 C 1.1011(2) 0.10548(17) 0.34939(14) 0.0521(9) Uani 1 1 d . . .
H21 H 1.0702 0.0713 0.3501 0.063 Uiso 1 1 calc R . .
C47 C 1.1730(3) 0.1128(2) 0.38253(16) 0.0645(11) Uani 1 1 d . . .
H22 H 1.1909 0.0837 0.4060 0.077 Uiso 1 1 calc R . .
C48 C 1.2182(3) 0.1615(2) 0.38158(17) 0.0693(12) Uani 1 1 d . . .
H23 H 1.2688 0.1657 0.4034 0.083 Uiso 1 1 calc R . .
C49 C 1.1913(3) 0.2044(2) 0.34958(17) 0.0634(11) Uani 1 1 d . . .
H24 H 1.2214 0.2389 0.3502 0.076 Uiso 1 1 calc R . .
C50 C 1.1189(3) 0.19713(16) 0.31587(15) 0.0545(9) Uani 1 1 d . . .
H25 H 1.1007 0.2268 0.2932 0.065 Uiso 1 1 calc R . .
C51 C 1.0737(2) 0.14775(14) 0.18508(14) 0.0438(8) Uani 1 1 d . . .
C52 C 1.1012(2) 0.10551(16) 0.15041(14) 0.0504(8) Uani 1 1 d . . .
H26 H 1.0699 0.0715 0.1493 0.060 Uiso 1 1 calc R . .
C53 C 1.1731(3) 0.1126(2) 0.11784(16) 0.0632(11) Uani 1 1 d . . .
H27 H 1.1914 0.0833 0.0948 0.076 Uiso 1 1 calc R . .
C54 C 1.2183(3) 0.1616(2) 0.11836(16) 0.0662(11) Uani 1 1 d . . .
H28 H 1.2685 0.1660 0.0962 0.079 Uiso 1 1 calc R . .
C55 C 1.1913(3) 0.20415(19) 0.15073(17) 0.0639(11) Uani 1 1 d . . .
H29 H 1.2220 0.2385 0.1504 0.077 Uiso 1 1 calc R . .
C56 C 1.1188(3) 0.19746(16) 0.18431(16) 0.0541(9) Uani 1 1 d . . .
H30 H 1.1003 0.2272 0.2067 0.065 Uiso 1 1 calc R . .
C57 C 0.9061(2) 0.14665(14) 0.11275(13) 0.0423(7) Uani 1 1 d . . .
C58 C 0.9297(2) 0.13249(17) 0.06016(15) 0.0546(9) Uani 1 1 d . . .
H31 H 0.9325 0.0946 0.0498 0.065 Uiso 1 1 calc R . .
C59 C 0.9490(3) 0.1735(2) 0.02334(19) 0.0746(13) Uani 1 1 d . . .
H32 H 0.9646 0.1634 -0.0124 0.090 Uiso 1 1 calc R . .
C60 C 0.9463(3) 0.2278(2) 0.0369(2) 0.0784(16) Uani 1 1 d . . .
H33 H 0.9603 0.2554 0.0111 0.094 Uiso 1 1 calc R . .
C61 C 0.9226(3) 0.24296(17) 0.0892(2) 0.0738(15) Uani 1 1 d . . .
H34 H 0.9209 0.2811 0.0991 0.089 Uiso 1 1 calc R . .
C62 C 0.9017(2) 0.20214(14) 0.12667(18) 0.0531(9) Uani 1 1 d . . .
H35 H 0.8842 0.2125 0.1620 0.064 Uiso 1 1 calc R . .
C63 C 0.7316(2) 0.09522(13) 0.06280(14) 0.0441(8) Uani 1 1 d . . .
C64 C 0.7342(3) 0.09436(16) 0.00781(16) 0.0577(10) Uani 1 1 d . . .
H36 H 0.7645 0.0653 -0.0102 0.069 Uiso 1 1 calc R . .
C65 C 0.6931(3) 0.13549(17) -0.02200(17) 0.0641(11) Uani 1 1 d . . .
H37 H 0.6952 0.1348 -0.0602 0.077 Uiso 1 1 calc R . .
C66 C 0.6492(3) 0.17736(17) 0.0043(2) 0.0678(12) Uani 1 1 d . . .
H38 H 0.6205 0.2055 -0.0159 0.081 Uiso 1 1 calc R . .
C67 C 0.6466(3) 0.17870(16) 0.05845(19) 0.0630(11) Uani 1 1 d . . .
H39 H 0.6166 0.2080 0.0761 0.076 Uiso 1 1 calc R . .
C68 C 0.6870(2) 0.13800(15) 0.08855(17) 0.0528(9) Uani 1 1 d . . .
H40 H 0.6844 0.1392 0.1268 0.063 Uiso 1 1 calc R . .
C69 C 0.6739(3) -0.02940(13) 0.06374(15) 0.0500(8) Uani 1 1 d . . .
C70 C 0.6812(3) -0.04130(19) 0.00960(18) 0.0711(12) Uani 1 1 d . . .
H41 H 0.7347 -0.0337 -0.0083 0.085 Uiso 1 1 calc R . .
C71 C 0.6122(4) -0.0642(2) -0.0196(2) 0.0863(15) Uani 1 1 d . . .
H42 H 0.6186 -0.0723 -0.0568 0.104 Uiso 1 1 calc R . .
C72 C 0.5354(4) -0.0748(2) 0.0062(3) 0.0843(15) Uani 1 1 d . . .
H43 H 0.4877 -0.0895 -0.0137 0.101 Uiso 1 1 calc R . .
C73 C 0.5252(3) -0.0644(2) 0.0609(3) 0.0845(16) Uani 1 1 d . . .
H44 H 0.4715 -0.0724 0.0785 0.101 Uiso 1 1 calc R . .
C74 C 0.5959(3) -0.04179(19) 0.0898(2) 0.0703(12) Uani 1 1 d . . .
H45 H 0.5903 -0.0349 0.1273 0.084 Uiso 1 1 calc R . .
C75 C 0.7770(2) -0.12914(12) 0.10835(11) 0.0356(6) Uani 1 1 d . . .
C76 C 0.8278(2) -0.12583(14) 0.06145(13) 0.0445(8) Uani 1 1 d . . .
H46 H 0.8713 -0.0979 0.0584 0.053 Uiso 1 1 calc R . .
C77 C 0.8153(2) -0.16271(16) 0.01972(15) 0.0527(9) Uani 1 1 d . . .
H47 H 0.8513 -0.1608 -0.0114 0.063 Uiso 1 1 calc R . .
C78 C 0.7510(3) -0.20212(15) 0.02310(15) 0.0526(9) Uani 1 1 d . . .
H48 H 0.7414 -0.2270 -0.0060 0.063 Uiso 1 1 calc R . .
C79 C 0.7007(3) -0.20565(14) 0.06860(15) 0.0513(9) Uani 1 1 d . . .
H49 H 0.6559 -0.2329 0.0709 0.062 Uiso 1 1 calc R . .
C80 C 0.7147(2) -0.16960(14) 0.11136(14) 0.0452(8) Uani 1 1 d . . .
H50 H 0.6805 -0.1731 0.1431 0.054 Uiso 1 1 calc R . .
C81 C 0.8796(2) -0.20319(13) 0.18667(13) 0.0415(7) Uani 1 1 d . . .
C82 C 0.9515(3) -0.18752(16) 0.15702(14) 0.0519(9) Uani 1 1 d . . .
H51 H 0.9716 -0.1502 0.1585 0.062 Uiso 1 1 calc R . .
C83 C 0.9947(3) -0.22580(19) 0.12497(16) 0.0677(12) Uani 1 1 d . . .
H52 H 1.0440 -0.2141 0.1046 0.081 Uiso 1 1 calc R . .
C84 C 0.9684(3) -0.2795(2) 0.12203(17) 0.0707(13) Uani 1 1 d . . .
H53 H 0.9996 -0.3055 0.1006 0.085 Uiso 1 1 calc R . .
C85 C 0.8966(4) -0.29549(17) 0.1503(2) 0.0764(14) Uani 1 1 d . . .
H54 H 0.8766 -0.3328 0.1476 0.092 Uiso 1 1 calc R . .
C86 C 0.8513(3) -0.25785(15) 0.18337(17) 0.0566(10) Uani 1 1 d . . .
H55 H 0.8017 -0.2698 0.2033 0.068 Uiso 1 1 calc R . .
C87 C 0.8798(2) -0.20328(13) 0.31314(13) 0.0407(7) Uani 1 1 d . . .
C88 C 0.9521(3) -0.18729(16) 0.34292(14) 0.0511(9) Uani 1 1 d . . .
H56 H 0.9725 -0.1501 0.3412 0.061 Uiso 1 1 calc R . .
C89 C 0.9948(3) -0.22578(19) 0.37536(16) 0.0670(12) Uani 1 1 d . . .
H57 H 1.0437 -0.2141 0.3961 0.080 Uiso 1 1 calc R . .
C90 C 0.9689(3) -0.2787(2) 0.37825(17) 0.0701(13) Uani 1 1 d . . .
H58 H 1.0003 -0.3045 0.3998 0.084 Uiso 1 1 calc R . .
C91 C 0.8968(4) -0.29544(17) 0.3498(2) 0.0766(15) Uani 1 1 d . . .
H59 H 0.8772 -0.3328 0.3526 0.092 Uiso 1 1 calc R . .
C92 C 0.8514(3) -0.25800(14) 0.31658(17) 0.0565(10) Uani 1 1 d . . .
H60 H 0.8018 -0.2700 0.2967 0.068 Uiso 1 1 calc R . .
C93 C 1.1427(5) -0.0305(3) 0.2756(3) 0.0537(18) Uani 0.50 1 d P A 1
C94 C 1.1971(5) -0.0599(3) 0.3136(3) 0.0586(19) Uani 0.50 1 d P A 1
H64 H 1.1772 -0.0946 0.3272 0.070 Uiso 0.50 1 calc PR A 1
C95 C 1.2769(5) -0.0399(4) 0.3312(4) 0.071(3) Uani 0.50 1 d P A 1
H65 H 1.3118 -0.0601 0.3560 0.085 Uiso 0.50 1 calc PR A 1
C96 C 1.3053(5) 0.0142(3) 0.3096(3) 0.0535(18) Uani 0.50 1 d P A 1
C97 C 1.4074(6) 0.0902(3) 0.3110(3) 0.060(2) Uani 0.50 1 d P A 1
C98 C 1.3849(5) 0.0365(3) 0.3307(3) 0.0545(18) Uani 0.50 1 d P A 1
H66 H 1.4201 0.0169 0.3559 0.065 Uiso 0.50 1 calc PR A 1
C99 C 1.4814(6) 0.1165(4) 0.3313(4) 0.073(3) Uani 0.50 1 d P A 1
H67 H 1.5173 0.0978 0.3567 0.087 Uiso 0.50 1 calc PR A 1
C100 C 1.5035(7) 0.1691(4) 0.3152(4) 0.079(3) Uani 0.50 1 d P A 1
H68 H 1.5535 0.1869 0.3300 0.095 Uiso 0.50 1 calc PR A 1
C101 C 1.4510(6) 0.1971(3) 0.2761(4) 0.068(2) Uani 0.50 1 d P A 1
H78 H 1.4655 0.2344 0.2676 0.082 Uiso 0.50 1 calc PR A 1
C102 C 1.3813(3) 0.17365(17) 0.2500(2) 0.0655(11) Uani 1 1 d . . .
H72 H 1.3521 0.1911 0.2207 0.079 Uiso 0.50 1 calc PR A 1
H73 H 1.3519 0.1909 0.2793 0.079 Uiso 0.50 1 calc PR A 2
C103 C 1.3554(5) 0.1184(3) 0.2716(3) 0.0555(19) Uani 0.50 1 d P A 1
C104 C 1.2802(3) 0.09324(16) 0.24996(16) 0.0546(9) Uani 1 1 d . . .
H74 H 1.2483 0.1104 0.2216 0.066 Uiso 0.50 1 calc PR A 1
H75 H 1.2481 0.1110 0.2778 0.066 Uiso 0.50 1 calc PR A 2
C105 C 1.2536(5) 0.0423(3) 0.2713(3) 0.0454(15) Uani 0.50 1 d P A 1
C106 C 1.1720(3) 0.01825(16) 0.25011(18) 0.0612(10) Uani 1 1 d . . .
H76 H 1.1411 0.0347 0.2210 0.073 Uiso 0.50 1 calc PR A 1
H77 H 1.1405 0.0348 0.2789 0.073 Uiso 0.50 1 calc PR A 2
C107 C 1.1424(5) -0.0306(3) 0.2246(3) 0.0500(17) Uani 0.50 1 d P A 2
C108 C 1.1965(5) -0.0597(3) 0.1864(4) 0.061(2) Uani 0.50 1 d P A 2
H79 H 1.1752 -0.0937 0.1719 0.073 Uiso 0.50 1 calc PR A 2
C109 C 1.2779(5) -0.0410(4) 0.1695(4) 0.065(2) Uani 0.50 1 d P A 2
H80 H 1.3141 -0.0624 0.1463 0.078 Uiso 0.50 1 calc PR A 2
C110 C 1.3046(5) 0.0137(3) 0.1897(3) 0.0508(17) Uani 0.50 1 d P A 2
C111 C 1.3844(6) 0.0368(3) 0.1702(3) 0.0568(19) Uani 0.50 1 d P A 2
H81 H 1.4209 0.0172 0.1458 0.068 Uiso 0.50 1 calc PR A 2
C112 C 1.4070(6) 0.0912(3) 0.1893(4) 0.060(2) Uani 0.50 1 d P A 2
C113 C 1.4816(7) 0.1152(5) 0.1672(4) 0.082(3) Uani 0.50 1 d P A 2
H69 H 1.5165 0.0961 0.1415 0.098 Uiso 0.50 1 calc PR A 2
C114 C 1.5032(7) 0.1696(4) 0.1850(5) 0.082(3) Uani 0.50 1 d P A 2
H70 H 1.5531 0.1879 0.1707 0.099 Uiso 0.50 1 calc PR A 2
C115 C 1.4503(7) 0.1966(3) 0.2240(4) 0.070(2) Uani 0.50 1 d P A 2
H71 H 1.4645 0.2340 0.2327 0.084 Uiso 0.50 1 calc PR A 2
C116 C 1.3563(5) 0.1185(3) 0.2277(3) 0.0536(18) Uani 0.50 1 d P A 2
C117 C 1.2544(5) 0.0425(3) 0.2299(3) 0.0483(16) Uani 0.50 1 d P A 2
S1 S 1.0392(3) -0.05542(16) 0.2509(3) 0.0588(12) Uani 0.50 1 d P A 1
S2 S 1.0348(5) -0.0505(3) 0.2467(5) 0.138(3) Uani 0.50 1 d P A 2
C122 C 0.6807(8) 0.1218(6) 0.2482(6) 0.114(5) Uani 0.50 1 d P C 2
H85 H 0.6782 0.1371 0.2848 0.170 Uiso 0.50 1 calc PR C 2
H86 H 0.6370 0.1403 0.2256 0.170 Uiso 0.50 1 calc PR C 2
H87 H 0.7391 0.1279 0.2331 0.170 Uiso 0.50 1 calc PR C 2
O7 O 0.6587(6) 0.0498(4) 0.2503(3) 0.070(3) Uani 0.50 1 d P C 2
C123 C 0.6472(9) 0.0614(7) 0.2500(16) 0.29(2) Uani 0.50 1 d P B 1
H82 H 0.6153 0.0556 0.2837 0.437 Uiso 0.50 1 calc PR B 1
H83 H 0.6100 0.0509 0.2195 0.437 Uiso 0.50 1 calc PR B 1
H84 H 0.6636 0.1006 0.2468 0.437 Uiso 0.50 1 calc PR B 1

loop_
_atom_site_aniso_label
_atom_site_aniso_U_11
_atom_site_aniso_U_22
_atom_site_aniso_U_33
_atom_site_aniso_U_23
_atom_site_aniso_U_13
_atom_site_aniso_U_12
N1 0.0462(15) 0.0353(12) 0.0259(11) 0.0013(10) 0.0005(10) 0.0005(11)
N2 0.0585(17) 0.0318(13) 0.0331(13) -0.0026(10) 0.0093(12) -0.0046(12)
N3 0.0475(15) 0.0299(12) 0.0339(13) 0.0001(10) -0.0004(11) -0.0037(11)
N4 0.0614(18) 0.0323(13) 0.0301(13) 0.0030(10) -0.0079(12) -0.0055(12)
O1 0.054(4) 0.066(4) 0.076(4) -0.018(3) 0.003(3) 0.002(3)
O2 0.105(6) 0.035(4) 0.192(12) 0.038(5) -0.074(7) 0.010(4)
O3 0.0751(19) 0.0497(15) 0.0737(19) -0.0010(14) 0.0003(15) -0.0045(14)
O4 0.079(5) 0.059(4) 0.131(8) -0.012(5) 0.060(5) -0.002(4)
O5 0.054(4) 0.071(5) 0.086(5) 0.023(4) 0.002(4) -0.002(3)
O6 0.031(3) 0.019(2) 0.134(6) -0.002(3) 0.000(3) 0.002(2)
C1 0.0439(17) 0.0298(14) 0.0351(15) -0.0005(11) -0.0012(13) -0.0006(12)
C2 0.0465(18) 0.0291(14) 0.0313(14) 0.0019(11) 0.0007(13) -0.0003(12)
C3 0.054(2) 0.0317(15) 0.0359(16) -0.0009(12) 0.0069(14) -0.0047(13)
C4 0.0531(19) 0.0338(15) 0.0367(16) -0.0018(12) 0.0040(14) 0.0008(14)
C5 0.0493(19) 0.0346(15) 0.0363(16) -0.0036(12) 0.0079(14) -0.0015(13)
C6 0.0500(19) 0.0328(15) 0.0352(15) -0.0053(12) 0.0021(13) 0.0006(13)
C7 0.0491(18) 0.0303(14) 0.0329(15) -0.0070(11) 0.0025(13) 0.0000(13)
C8 0.0430(18) 0.0283(14) 0.0407(16) -0.0001(12) 0.0015(13) -0.0013(12)
C9 0.0435(17) 0.0259(13) 0.0361(15) -0.0005(11) -0.0007(12) -0.0043(12)
C10 0.0458(18) 0.0265(13) 0.0369(15) 0.0026(11) -0.0007(13) -0.0048(12)
C11 0.0414(17) 0.0250(13) 0.0422(17) 0.0016(11) 0.0031(13) -0.0015(12)
C12 0.0479(19) 0.0315(14) 0.0353(15) 0.0058(12) -0.0021(13) 0.0016(13)
C13 0.0525(19) 0.0307(14) 0.0330(15) 0.0035(12) -0.0017(13) 0.0005(13)
C14 0.0482(19) 0.0329(15) 0.0393(16) 0.0036(12) -0.0074(14) -0.0032(13)
C15 0.055(2) 0.0347(15) 0.0383(17) 0.0003(13) -0.0040(14) -0.0048(14)
C16 0.054(2) 0.0302(14) 0.0335(15) -0.0003(12) -0.0055(13) -0.0035(13)
C17 0.0461(18) 0.0306(14) 0.0287(14) -0.0037(11) 0.0015(12) -0.0010(12)
C18 0.0419(17) 0.0308(14) 0.0346(15) -0.0010(11) 0.0012(12) 0.0002(12)
C19 0.0430(17) 0.0265(13) 0.0339(15) -0.0015(11) 0.0013(12) -0.0022(12)
C20 0.0446(17) 0.0288(13) 0.0310(14) 0.0008(11) 0.0010(12) -0.0032(12)
C21 0.0506(19) 0.0298(14) 0.0315(15) -0.0006(11) 0.0066(13) 0.0008(13)
C22 0.054(2) 0.0453(18) 0.0363(16) 0.0013(14) 0.0000(14) -0.0085(15)
C23 0.052(2) 0.060(2) 0.0394(18) 0.0110(16) -0.0018(15) -0.0030(17)
C24 0.063(2) 0.0475(19) 0.047(2) 0.0137(16) 0.0158(17) 0.0076(17)
C25 0.068(2) 0.0383(17) 0.054(2) 0.0082(15) 0.0079(18) -0.0134(17)
C26 0.054(2) 0.0420(17) 0.0378(17) 0.0025(13) 0.0009(14) -0.0061(15)
C27 0.059(2) 0.0309(15) 0.056(2) -0.0070(14) 0.0191(17) -0.0002(15)
C28 0.087(3) 0.067(3) 0.055(2) 0.004(2) 0.026(2) -0.015(2)
C29 0.104(4) 0.083(3) 0.074(3) 0.006(3) 0.039(3) -0.012(3)
C30 0.089(4) 0.067(3) 0.104(4) 0.012(3) 0.043(3) -0.004(3)
C31 0.060(3) 0.064(3) 0.137(5) -0.014(3) 0.013(3) -0.011(2)
C32 0.063(3) 0.058(2) 0.094(3) 0.010(2) 0.014(2) -0.005(2)
C33 0.052(2) 0.0342(15) 0.0465(18) -0.0062(13) 0.0149(15) -0.0055(14)
C34 0.074(3) 0.051(2) 0.048(2) -0.0066(16) 0.0126(19) 0.0029(19)
C35 0.083(3) 0.059(2) 0.048(2) -0.0152(18) 0.017(2) 0.003(2)
C36 0.073(3) 0.046(2) 0.083(3) -0.020(2) 0.035(2) -0.0074(19)
C37 0.068(3) 0.0396(19) 0.082(3) 0.0020(18) 0.027(2) 0.0104(18)
C38 0.059(2) 0.0435(18) 0.055(2) 0.0018(16) 0.0139(17) 0.0040(16)
C39 0.0427(18) 0.0389(16) 0.0462(18) -0.0109(14) 0.0085(14) -0.0050(14)
C40 0.056(2) 0.061(2) 0.0433(19) -0.0152(16) 0.0072(16) -0.0048(18)
C41 0.065(3) 0.098(4) 0.059(3) -0.034(2) 0.012(2) -0.021(2)
C42 0.056(3) 0.096(4) 0.084(3) -0.061(3) 0.020(2) -0.019(2)
C43 0.049(2) 0.054(2) 0.115(4) -0.041(3) 0.026(2) -0.0122(18)
C44 0.047(2) 0.0375(17) 0.077(3) -0.0174(17) 0.0132(18) -0.0011(15)
C45 0.0465(19) 0.0411(16) 0.0378(16) -0.0109(13) 0.0075(14) -0.0058(14)
C46 0.055(2) 0.060(2) 0.0413(18) -0.0051(16) -0.0023(16) -0.0029(17)
C47 0.060(2) 0.088(3) 0.046(2) 0.005(2) -0.0114(18) -0.004(2)
C48 0.060(3) 0.103(4) 0.045(2) -0.014(2) -0.0014(18) -0.009(2)
C49 0.057(2) 0.076(3) 0.057(2) -0.021(2) 0.0057(19) -0.024(2)
C50 0.064(2) 0.052(2) 0.048(2) -0.0096(16) 0.0067(17) -0.0094(18)
C51 0.0463(19) 0.0444(17) 0.0407(17) 0.0125(14) -0.0069(14) -0.0063(14)
C52 0.053(2) 0.058(2) 0.0397(18) 0.0043(15) 0.0028(15) -0.0033(17)
C53 0.060(2) 0.087(3) 0.043(2) -0.0035(19) 0.0095(17) -0.003(2)
C54 0.060(3) 0.096(3) 0.043(2) 0.010(2) 0.0016(18) -0.010(2)
C55 0.062(2) 0.077(3) 0.053(2) 0.025(2) -0.0067(19) -0.024(2)
C56 0.062(2) 0.050(2) 0.049(2) 0.0122(16) -0.0065(17) -0.0128(17)
C57 0.0458(19) 0.0400(16) 0.0410(17) 0.0123(13) -0.0094(14) -0.0033(14)
C58 0.059(2) 0.063(2) 0.0413(18) 0.0145(17) -0.0086(16) -0.0090(18)
C59 0.071(3) 0.093(4) 0.060(3) 0.035(2) -0.008(2) -0.020(3)
C60 0.058(3) 0.100(4) 0.078(3) 0.058(3) -0.021(2) -0.022(2)
C61 0.049(2) 0.048(2) 0.124(4) 0.039(3) -0.028(2) -0.0137(18)
C62 0.047(2) 0.0375(17) 0.074(3) 0.0157(17) -0.0092(18) -0.0031(15)
C63 0.051(2) 0.0355(16) 0.0457(18) 0.0070(13) -0.0140(15) -0.0076(14)
C64 0.077(3) 0.050(2) 0.046(2) 0.0058(16) -0.0094(18) 0.0044(19)
C65 0.085(3) 0.056(2) 0.052(2) 0.0124(18) -0.017(2) 0.005(2)
C66 0.075(3) 0.046(2) 0.082(3) 0.023(2) -0.032(2) -0.012(2)
C67 0.071(3) 0.0432(19) 0.075(3) -0.0015(19) -0.023(2) 0.0091(18)
C68 0.057(2) 0.0439(19) 0.058(2) -0.0026(16) -0.0077(17) 0.0023(16)
C69 0.062(2) 0.0324(16) 0.056(2) 0.0055(15) -0.0180(17) -0.0009(15)
C70 0.090(3) 0.067(3) 0.056(2) -0.005(2) -0.023(2) -0.014(2)
C71 0.100(4) 0.083(3) 0.076(3) -0.006(3) -0.039(3) -0.014(3)
C72 0.091(4) 0.065(3) 0.097(4) -0.008(3) -0.039(3) -0.005(3)
C73 0.058(3) 0.061(3) 0.134(5) 0.003(3) -0.008(3) -0.010(2)
C74 0.062(3) 0.065(3) 0.085(3) -0.002(2) -0.008(2) -0.004(2)
C75 0.0466(18) 0.0311(14) 0.0291(14) 0.0020(11) -0.0050(12) -0.0007(13)
C76 0.054(2) 0.0431(17) 0.0368(16) -0.0009(13) 0.0014(14) -0.0052(15)
C77 0.056(2) 0.058(2) 0.0445(19) -0.0092(16) 0.0053(16) -0.0008(17)
C78 0.068(2) 0.0446(18) 0.0454(19) -0.0124(15) -0.0107(17) 0.0053(17)
C79 0.065(2) 0.0384(17) 0.051(2) -0.0065(15) -0.0052(17) -0.0116(16)
C80 0.052(2) 0.0416(17) 0.0416(17) -0.0015(14) 0.0019(15) -0.0063(15)
C81 0.057(2) 0.0333(15) 0.0345(16) -0.0044(12) -0.0032(14) 0.0049(14)
C82 0.065(2) 0.0490(19) 0.0413(18) 0.0005(15) 0.0056(16) 0.0133(17)
C83 0.086(3) 0.072(3) 0.045(2) -0.0043(19) 0.010(2) 0.030(2)
C84 0.093(3) 0.070(3) 0.050(2) -0.023(2) -0.018(2) 0.037(3)
C85 0.100(4) 0.044(2) 0.085(3) -0.029(2) -0.031(3) 0.017(2)
C86 0.065(2) 0.0392(18) 0.066(2) -0.0109(17) -0.0131(19) 0.0056(17)
C87 0.053(2) 0.0369(16) 0.0327(15) 0.0023(12) 0.0079(14) 0.0041(14)
C88 0.065(2) 0.0492(19) 0.0390(18) 0.0016(15) -0.0048(16) 0.0130(17)
C89 0.085(3) 0.070(3) 0.045(2) 0.0077(19) -0.008(2) 0.031(2)
C90 0.092(3) 0.072(3) 0.046(2) 0.021(2) 0.014(2) 0.038(3)
C91 0.103(4) 0.045(2) 0.082(3) 0.028(2) 0.040(3) 0.020(2)
C92 0.070(3) 0.0359(17) 0.064(2) 0.0130(16) 0.0118(19) 0.0063(16)
C93 0.059(5) 0.053(4) 0.049(4) 0.005(3) -0.004(3) -0.001(3)
C94 0.061(5) 0.047(4) 0.068(5) 0.012(4) -0.002(4) -0.002(3)
C95 0.050(5) 0.069(5) 0.095(7) 0.042(5) -0.008(4) -0.018(4)
C96 0.055(4) 0.043(4) 0.063(5) -0.001(3) 0.004(4) 0.006(3)
C97 0.079(6) 0.037(4) 0.063(5) 0.007(3) 0.005(4) -0.003(4)
C98 0.072(5) 0.039(4) 0.052(4) -0.008(3) 0.006(4) -0.016(3)
C99 0.081(6) 0.067(5) 0.070(6) 0.006(4) -0.034(5) -0.023(5)
C100 0.080(6) 0.068(6) 0.090(7) 0.015(5) -0.017(5) -0.022(5)
C101 0.086(6) 0.048(4) 0.072(6) 0.006(4) -0.003(5) -0.009(4)
C102 0.069(3) 0.053(2) 0.074(3) 0.003(2) 0.000(2) -0.014(2)
C103 0.068(5) 0.038(4) 0.060(5) 0.000(3) 0.004(4) -0.002(3)
C104 0.060(2) 0.052(2) 0.052(2) -0.0024(17) 0.0027(18) -0.0073(18)
C105 0.053(4) 0.042(4) 0.041(4) -0.004(3) -0.006(3) -0.008(3)
C106 0.073(3) 0.0450(19) 0.066(2) -0.0003(18) -0.001(2) 0.0010(19)
C107 0.062(5) 0.038(3) 0.050(4) -0.007(3) 0.003(3) 0.003(3)
C108 0.064(5) 0.050(4) 0.069(5) -0.017(4) -0.003(4) -0.001(4)
C109 0.052(5) 0.071(5) 0.071(5) -0.028(4) 0.015(4) -0.021(4)
C110 0.057(4) 0.043(4) 0.052(4) 0.005(3) 0.001(3) 0.002(3)
C111 0.076(5) 0.036(3) 0.059(5) -0.002(3) -0.006(4) -0.014(3)
C112 0.076(5) 0.039(4) 0.065(5) 0.007(3) -0.006(4) -0.007(4)
C113 0.084(7) 0.093(7) 0.069(6) 0.004(5) 0.035(5) -0.019(5)
C114 0.078(6) 0.064(5) 0.104(8) -0.017(5) 0.032(6) -0.020(5)
C115 0.091(7) 0.045(4) 0.076(6) -0.009(4) 0.016(5) -0.008(4)
C116 0.076(5) 0.043(4) 0.042(4) -0.006(3) 0.003(4) -0.009(3)
C117 0.049(4) 0.048(4) 0.047(4) 0.005(3) 0.008(3) -0.001(3)
S1 0.0285(16) 0.0197(13) 0.128(4) 0.0096(18) -0.0016(18) 0.0122(12)
S2 0.103(5) 0.084(5) 0.227(10) -0.035(6) 0.025(6) -0.045(3)
C122 0.080(7) 0.172(13) 0.089(8) 0.014(9) -0.006(6) -0.042(8)
O7 0.046(5) 0.107(7) 0.058(4) 0.001(4) 0.003(3) -0.037(5)
C123 0.010(5) 0.047(6) 0.82(7) -0.001(15) 0.001(12) 0.026(5)

loop_
_atom_type_symbol
_atom_type_description
_atom_type_scat_dispersion_real
_atom_type_scat_dispersion_imag
_atom_type_scat_source
C C 0.0033 0.0016 'International Tables Vol C Tables 4.2.6.8 and 6.1.1.4'
H H 0.0000 0.0000 'International Tables Vol C Tables 4.2.6.8 and 6.1.1.4'
N N 0.0061 0.0033 'International Tables Vol C Tables 4.2.6.8 and 6.1.1.4'
O O 0.0106 0.0060 'International Tables Vol C Tables 4.2.6.8 and 6.1.1.4'
S S 0.1246 0.1234 'International Tables Vol C Tables 4.2.6.8 and 6.1.1.4'

loop_
_geom_angle_atom_site_label_1
_geom_angle_atom_site_label_2
_geom_angle_atom_site_label_3
_geom_angle
_geom_angle_site_symmetry_1
_geom_angle_site_symmetry_3
_geom_angle_publ_flag
C1 N1 C18 109.2(2) . . ?
C3 N2 C6 110.7(3) . . ?
C3 N2 H61 124.7 . . ?
C6 N2 H61 124.7 . . ?
C8 N3 C11 108.2(3) . . ?
C8 N3 H62 125.9 . . ?
C11 N3 H62 125.9 . . ?
C16 N4 C13 110.5(3) . . ?
C16 N4 H63 124.7 . . ?
C13 N4 H63 124.7 . . ?
S1 O3 S2 4.6(7) . . ?
N1 C1 C2 122.7(3) . . ?
N1 C1 C20 107.8(3) . . ?
C2 C1 C20 129.4(3) . . ?
C1 C2 C3 123.2(3) . . ?
C1 C2 C21 120.0(3) . . ?
C3 C2 C21 116.8(3) . . ?
N2 C3 C2 123.6(3) . . ?
N2 C3 C4 107.1(3) . . ?
C2 C3 C4 129.2(3) . . ?
C5 C4 C3 107.5(3) . . ?
C5 C4 C27 127.0(3) . . ?
C3 C4 C27 124.5(3) . . ?
C4 C5 C6 108.3(3) . . ?
C4 C5 C33 125.4(3) . . ?
C6 C5 C33 125.6(3) . . ?
N2 C6 C7 122.2(3) . . ?
N2 C6 C5 106.3(3) . . ?
C7 C6 C5 131.5(3) . . ?
C6 C7 C8 121.2(3) . . ?
C6 C7 C39 120.0(3) . . ?
C8 C7 C39 118.7(3) . . ?
N3 C8 C7 122.7(3) . . ?
N3 C8 C9 109.6(3) . . ?
C7 C8 C9 127.7(3) . . ?
C10 C9 C8 106.3(3) . . ?
C10 C9 C45 128.2(3) . . ?
C8 C9 C45 123.8(3) . . ?
C9 C10 C11 106.4(3) . . ?
C9 C10 C51 128.1(3) . . ?
C11 C10 C51 123.6(3) . . ?
N3 C11 C12 122.4(3) . . ?
N3 C11 C10 109.4(3) . . ?
C12 C11 C10 128.1(3) . . ?
C13 C12 C11 121.7(3) . . ?
C13 C12 C57 120.0(3) . . ?
C11 C12 C57 118.3(3) . . ?
N4 C13 C12 122.1(3) . . ?
N4 C13 C14 106.3(3) . . ?
C12 C13 C14 131.5(3) . . ?
C15 C14 C13 107.9(3) . . ?
C15 C14 C63 126.0(3) . . ?
C13 C14 C63 125.4(3) . . ?
C14 C15 C16 107.6(3) . . ?
C14 C15 C69 126.1(3) . . ?
C16 C15 C69 125.2(3) . . ?
N4 C16 C17 123.3(3) . . ?
N4 C16 C15 107.5(3) . . ?
C17 C16 C15 129.0(3) . . ?
C18 C17 C16 123.0(3) . . ?
C18 C17 C75 119.5(3) . . ?
C16 C17 C75 117.5(3) . . ?
N1 C18 C17 123.0(3) . . ?
N1 C18 C19 107.3(3) . . ?
C17 C18 C19 129.6(3) . . ?
C20 C19 C18 107.9(3) . . ?
C20 C19 C81 126.8(3) . . ?
C18 C19 C81 124.1(3) . . ?
C19 C20 C1 107.7(3) . . ?
C19 C20 C87 126.4(3) . . ?
C1 C20 C87 124.4(3) . . ?
C26 C21 C22 119.2(3) . . ?
C26 C21 C2 121.3(3) . . ?
C22 C21 C2 119.5(3) . . ?
C23 C22 C21 120.4(3) . . ?
C23 C22 H1 119.8 . . ?
C21 C22 H1 119.8 . . ?
C24 C23 C22 120.2(3) . . ?
C24 C23 H2 119.9 . . ?
C22 C23 H2 119.9 . . ?
C23 C24 C25 119.6(3) . . ?
C23 C24 H3 120.2 . . ?
C25 C24 H3 120.2 . . ?
C24 C25 C26 120.3(3) . . ?
C24 C25 H4 119.8 . . ?
C26 C25 H4 119.8 . . ?
C21 C26 C25 120.1(3) . . ?
C21 C26 H5 119.9 . . ?
C25 C26 H5 119.9 . . ?
C28 C27 C32 118.7(4) . . ?
C28 C27 C4 122.7(4) . . ?
C32 C27 C4 118.6(4) . . ?
C27 C28 C29 122.1(5) . . ?
C27 C28 H6 118.9 . . ?
C29 C28 H6 118.9 . . ?
C30 C29 C28 119.3(5) . . ?
C30 C29 H7 120.4 . . ?
C28 C29 H7 120.4 . . ?
C29 C30 C31 120.8(5) . . ?
C29 C30 H8 119.6 . . ?
C31 C30 H8 119.6 . . ?
C30 C31 C32 120.4(5) . . ?
C30 C31 H9 119.8 . . ?
C32 C31 H9 119.8 . . ?
C27 C32 C31 118.7(5) . . ?
C27 C32 H10 120.7 . . ?
C31 C32 H10 120.7 . . ?
C34 C33 C38 118.7(3) . . ?
C34 C33 C5 121.3(3) . . ?
C38 C33 C5 120.0(3) . . ?
C33 C34 C35 120.4(4) . . ?
C33 C34 H11 119.8 . . ?
C35 C34 H11 119.8 . . ?
C36 C35 C34 119.8(4) . . ?
C36 C35 H12 120.1 . . ?
C34 C35 H12 120.1 . . ?
C37 C36 C35 120.1(4) . . ?
C37 C36 H13 120.0 . . ?
C35 C36 H13 120.0 . . ?
C36 C37 C38 121.3(4) . . ?
C36 C37 H14 119.4 . . ?
C38 C37 H14 119.4 . . ?
C37 C38 C33 119.7(4) . . ?
C37 C38 H15 120.1 . . ?
C33 C38 H15 120.1 . . ?
C40 C39 C44 118.2(3) . . ?
C40 C39 C7 121.6(3) . . ?
C44 C39 C7 120.2(3) . . ?
C41 C40 C39 121.8(4) . . ?
C41 C40 H16 119.1 . . ?
C39 C40 H16 119.1 . . ?
C40 C41 C42 119.6(5) . . ?
C40 C41 H17 120.2 . . ?
C42 C41 H17 120.2 . . ?
C41 C42 C43 119.8(4) . . ?
C41 C42 H18 120.1 . . ?
C43 C42 H18 120.1 . . ?
C44 C43 C42 120.5(5) . . ?
C44 C43 H19 119.7 . . ?
C42 C43 H19 119.7 . . ?
C43 C44 C39 120.1(4) . . ?
C43 C44 H20 120.0 . . ?
C39 C44 H20 120.0 . . ?
C50 C45 C46 117.8(4) . . ?
C50 C45 C9 123.8(3) . . ?
C46 C45 C9 118.4(3) . . ?
C47 C46 C45 120.8(4) . . ?
C47 C46 H21 119.6 . . ?
C45 C46 H21 119.6 . . ?
C48 C47 C46 120.1(4) . . ?
C48 C47 H22 119.9 . . ?
C46 C47 H22 119.9 . . ?
C47 C48 C49 120.6(4) . . ?
C47 C48 H23 119.7 . . ?
C49 C48 H23 119.7 . . ?
C48 C49 C50 119.4(4) . . ?
C48 C49 H24 120.3 . . ?
C50 C49 H24 120.3 . . ?
C45 C50 C49 121.2(4) . . ?
C45 C50 H25 119.4 . . ?
C49 C50 H25 119.4 . . ?
C56 C51 C52 118.2(3) . . ?
C56 C51 C10 123.2(3) . . ?
C52 C51 C10 118.6(3) . . ?
C53 C52 C51 120.8(4) . . ?
C53 C52 H26 119.6 . . ?
C51 C52 H26 119.6 . . ?
C54 C53 C52 120.5(4) . . ?
C54 C53 H27 119.8 . . ?
C52 C53 H27 119.8 . . ?
C53 C54 C55 119.9(4) . . ?
C53 C54 H28 120.0 . . ?
C55 C54 H28 120.0 . . ?
C54 C55 C56 120.3(4) . . ?
C54 C55 H29 119.8 . . ?
C56 C55 H29 119.8 . . ?
C51 C56 C55 120.3(4) . . ?
C51 C56 H30 119.9 . . ?
C55 C56 H30 119.9 . . ?
C62 C57 C58 118.8(3) . . ?
C62 C57 C12 120.3(3) . . ?
C58 C57 C12 120.9(3) . . ?
C59 C58 C57 120.1(4) . . ?
C59 C58 H31 120.0 . . ?
C57 C58 H31 120.0 . . ?
C60 C59 C58 121.4(5) . . ?
C60 C59 H32 119.3 . . ?
C58 C59 H32 119.3 . . ?
C59 C60 C61 119.6(4) . . ?
C59 C60 H33 120.2 . . ?
C61 C60 H33 120.2 . . ?
C62 C61 C60 119.8(4) . . ?
C62 C61 H34 120.1 . . ?
C60 C61 H34 120.1 . . ?
C57 C62 C61 120.3(4) . . ?
C57 C62 H35 119.8 . . ?
C61 C62 H35 119.8 . . ?
C64 C63 C68 119.0(3) . . ?
C64 C63 C14 121.1(3) . . ?
C68 C63 C14 119.8(3) . . ?
C63 C64 C65 120.6(4) . . ?
C63 C64 H36 119.7 . . ?
C65 C64 H36 119.7 . . ?
C66 C65 C64 119.4(4) . . ?
C66 C65 H37 120.3 . . ?
C64 C65 H37 120.3 . . ?
C67 C66 C65 120.5(4) . . ?
C67 C66 H38 119.8 . . ?
C65 C66 H38 119.8 . . ?
C66 C67 C68 120.7(4) . . ?
C66 C67 H39 119.6 . . ?
C68 C67 H39 119.6 . . ?
C67 C68 C63 119.8(4) . . ?
C67 C68 H40 120.1 . . ?
C63 C68 H40 120.1 . . ?
C70 C69 C74 118.6(4) . . ?
C70 C69 C15 122.6(4) . . ?
C74 C69 C15 118.8(4) . . ?
C69 C70 C71 121.8(5) . . ?
C69 C70 H41 119.1 . . ?
C71 C70 H41 119.1 . . ?
C72 C71 C70 118.9(5) . . ?
C72 C71 H42 120.5 . . ?
C70 C71 H42 120.5 . . ?
C71 C72 C73 121.5(5) . . ?
C71 C72 H43 119.3 . . ?
C73 C72 H43 119.3 . . ?
C72 C73 C74 118.7(5) . . ?
C72 C73 H44 120.6 . . ?
C74 C73 H44 120.6 . . ?
C69 C74 C73 120.4(5) . . ?
C69 C74 H45 119.8 . . ?
C73 C74 H45 119.8 . . ?
C80 C75 C76 118.2(3) . . ?
C80 C75 C17 122.5(3) . . ?
C76 C75 C17 119.2(3) . . ?
C77 C76 C75 120.7(3) . . ?
C77 C76 H46 119.6 . . ?
C75 C76 H46 119.6 . . ?
C78 C77 C76 120.0(3) . . ?
C78 C77 H47 120.0 . . ?
C76 C77 H47 120.0 . . ?
C77 C78 C79 119.8(3) . . ?
C77 C78 H48 120.1 . . ?
C79 C78 H48 120.1 . . ?
C78 C79 C80 120.4(3) . . ?
C78 C79 H49 119.8 . . ?
C80 C79 H49 119.8 . . ?
C75 C80 C79 120.8(3) . . ?
C75 C80 H50 119.6 . . ?
C79 C80 H50 119.6 . . ?
C82 C81 C86 118.5(3) . . ?
C82 C81 C19 118.4(3) . . ?
C86 C81 C19 123.0(3) . . ?
C81 C82 C83 120.4(4) . . ?
C81 C82 H51 119.8 . . ?
C83 C82 H51 119.8 . . ?
C84 C83 C82 121.5(4) . . ?
C84 C83 H52 119.2 . . ?
C82 C83 H52 119.2 . . ?
C83 C84 C85 118.8(4) . . ?
C83 C84 H53 120.6 . . ?
C85 C84 H53 120.6 . . ?
C84 C85 C86 121.2(4) . . ?
C84 C85 H54 119.4 . . ?
C86 C85 H54 119.4 . . ?
C81 C86 C85 119.5(4) . . ?
C81 C86 H55 120.3 . . ?
C85 C86 H55 120.3 . . ?
C88 C87 C92 118.7(3) . . ?
C88 C87 C20 118.4(3) . . ?
C92 C87 C20 122.8(3) . . ?
C87 C88 C89 119.9(4) . . ?
C87 C88 H56 120.0 . . ?
C89 C88 H56 120.0 . . ?
C90 C89 C88 121.9(5) . . ?
C90 C89 H57 119.1 . . ?
C88 C89 H57 119.1 . . ?
C89 C90 C91 119.4(4) . . ?
C89 C90 H58 120.3 . . ?
C91 C90 H58 120.3 . . ?
C90 C91 C92 120.7(4) . . ?
C90 C91 H59 119.6 . . ?
C92 C91 H59 119.6 . . ?
C87 C92 C91 119.3(4) . . ?
C87 C92 H60 120.4 . . ?
C91 C92 H60 120.4 . . ?
C106 C93 C94 121.2(7) . . ?
C106 C93 S1 114.0(5) . . ?
C94 C93 S1 124.5(6) . . ?
C95 C94 C93 122.9(7) . . ?
C95 C94 H64 118.5 . . ?
C93 C94 H64 118.5 . . ?
C94 C95 C96 117.0(8) . . ?
C94 C95 H65 121.5 . . ?
C96 C95 H65 121.5 . . ?
C105 C96 C98 122.9(7) . . ?
C105 C96 C95 120.3(7) . . ?
C98 C96 C95 116.8(7) . . ?
C99 C97 C98 119.1(8) . . ?
C99 C97 C103 118.8(7) . . ?
C98 C97 C103 122.0(8) . . ?
C97 C98 C96 114.9(8) . . ?
C97 C98 H66 122.5 . . ?
C96 C98 H66 122.5 . . ?
C100 C99 C97 121.1(9) . . ?
C100 C99 H67 119.5 . . ?
C97 C99 H67 119.5 . . ?
C99 C100 C101 119.7(9) . . ?
C99 C100 H68 120.1 . . ?
C101 C100 H68 120.1 . . ?
C102 C101 C100 124.4(7) . . ?
C102 C101 H78 117.8 . . ?
C100 C101 H78 117.8 . . ?
C115 C102 C101 56.7(6) . . ?
C115 C102 C103 138.1(6) . . ?
C101 C102 C103 113.8(6) . . ?
C115 C102 C116 112.8(6) . . ?
C101 C102 C116 138.0(6) . . ?
C103 C102 C116 43.0(4) . . ?
C115 C102 H72 79.7 . . ?
C101 C102 H72 123.1 . . ?
C103 C102 H72 123.1 . . ?
C116 C102 H72 89.4 . . ?
C115 C102 H73 123.6 . . ?
C101 C102 H73 80.0 . . ?
C103 C102 H73 89.3 . . ?
C116 C102 H73 123.6 . . ?
H72 C102 H73 99.8 . . ?
C104 C103 C97 120.7(6) . . ?
C104 C103 C102 117.7(6) . . ?
C97 C103 C102 121.5(7) . . ?
C117 C104 C105 43.4(4) . . ?
C117 C104 C103 139.0(5) . . ?
C105 C104 C103 118.1(5) . . ?
C117 C104 C116 118.2(5) . . ?
C105 C104 C116 139.4(5) . . ?
C103 C104 C116 45.3(4) . . ?
C117 C104 H74 88.4 . . ?
C105 C104 H74 120.9 . . ?
C103 C104 H74 120.9 . . ?
C116 C104 H74 86.9 . . ?
C117 C104 H75 120.9 . . ?
C105 C104 H75 88.2 . . ?
C103 C104 H75 87.1 . . ?
C116 C104 H75 120.9 . . ?
H74 C104 H75 94.6 . . ?
C104 C105 C96 121.0(6) . . ?
C104 C105 C106 117.1(6) . . ?
C96 C105 C106 121.9(6) . . ?
C93 C106 C107 53.3(4) . . ?
C93 C106 C105 116.0(5) . . ?
C107 C106 C105 139.5(5) . . ?
C93 C106 C117 139.0(5) . . ?
C107 C106 C117 116.9(5) . . ?
C105 C106 C117 40.8(4) . . ?
C93 C106 H76 122.0 . . ?
C107 C106 H76 81.2 . . ?
C105 C106 H76 122.0 . . ?
C117 C106 H76 90.1 . . ?
C93 C106 H77 81.4 . . ?
C107 C106 H77 121.6 . . ?
C105 C106 H77 89.8 . . ?
C117 C106 H77 121.6 . . ?
H76 C106 H77 98.3 . . ?
C106 C107 C108 121.1(6) . . ?
C106 C107 S2 112.4(6) . . ?
C108 C107 S2 126.6(6) . . ?
C109 C108 C107 123.8(7) . . ?
C109 C108 H79 118.1 . . ?
C107 C108 H79 118.1 . . ?
C108 C109 C110 115.9(7) . . ?
C108 C109 H80 122.1 . . ?
C110 C109 H80 122.1 . . ?
C111 C110 C117 120.2(7) . . ?
C111 C110 C109 118.2(7) . . ?
C117 C110 C109 121.5(7) . . ?
C110 C111 C112 116.8(7) . . ?
C110 C111 H81 121.6 . . ?
C112 C111 H81 121.6 . . ?
C116 C112 C113 122.0(8) . . ?
C116 C112 C111 121.5(7) . . ?
C113 C112 C111 116.4(8) . . ?
C112 C113 C114 116.8(8) . . ?
C112 C113 H69 121.6 . . ?
C114 C113 H69 121.6 . . ?
C115 C114 C113 120.1(8) . . ?
C115 C114 H70 119.9 . . ?
C113 C114 H70 119.9 . . ?
C102 C115 C114 125.5(7) . . ?
C102 C115 H71 117.2 . . ?
C114 C115 H71 117.2 . . ?
C112 C116 C104 121.3(6) . . ?
C112 C116 C102 122.2(6) . . ?
C104 C116 C102 116.4(6) . . ?
C104 C117 C110 121.7(6) . . ?
C104 C117 C106 118.2(5) . . ?
C110 C117 C106 120.1(6) . . ?
O2 S1 O3 133.9(7) . . ?
O2 S1 O1 104.8(6) . . ?
O3 S1 O1 102.0(4) . . ?
O2 S1 C93 109.4(5) . . ?
O3 S1 C93 106.1(3) . . ?
O1 S1 C93 92.8(4) . . ?
O4 S2 O3 126.3(10) . . ?
O4 S2 O5 115.4(9) . . ?
O3 S2 O5 100.8(7) . . ?
O4 S2 C107 112.7(7) . . ?
O3 S2 C107 100.5(5) . . ?
O5 S2 C107 96.3(7) . . ?
O7 C122 H85 109.5 . . ?
O7 C122 H86 109.5 . . ?
H85 C122 H86 109.5 . . ?
O7 C122 H87 109.5 . . ?
H85 C122 H87 109.5 . . ?
H86 C122 H87 109.5 . . ?

loop_
_geom_bond_atom_site_label_1
_geom_bond_atom_site_label_2
_geom_bond_distance
_geom_bond_site_symmetry_2
_geom_bond_publ_flag
N1 C1 1.376(4) . ?
N1 C18 1.385(4) . ?
N2 C3 1.366(4) . ?
N2 C6 1.370(4) . ?
N2 H61 0.8800 . ?
N3 C8 1.355(4) . ?
N3 C11 1.359(4) . ?
N3 H62 0.8800 . ?
N4 C16 1.363(4) . ?
N4 C13 1.375(4) . ?
N4 H63 0.8800 . ?
O1 S1 1.648(9) . ?
O2 S1 1.352(9) . ?
O3 S1 1.380(5) . ?
O3 S2 1.506(8) . ?
O4 S2 1.250(11) . ?
O5 S2 1.551(14) . ?
O6 C123 1.204(13) . ?
C1 C2 1.399(4) . ?
C1 C20 1.435(4) . ?
C2 C3 1.413(4) . ?
C2 C21 1.483(4) . ?
C3 C4 1.434(4) . ?
C4 C5 1.368(4) . ?
C4 C27 1.471(5) . ?
C5 C6 1.437(4) . ?
C5 C33 1.490(4) . ?
C6 C7 1.403(4) . ?
C7 C8 1.419(4) . ?
C7 C39 1.469(4) . ?
C8 C9 1.446(4) . ?
C9 C10 1.385(4) . ?
C9 C45 1.485(5) . ?
C10 C11 1.446(4) . ?
C10 C51 1.490(4) . ?
C11 C12 1.414(5) . ?
C12 C13 1.405(4) . ?
C12 C57 1.483(4) . ?
C13 C14 1.437(5) . ?
C14 C15 1.377(4) . ?
C14 C63 1.495(4) . ?
C15 C16 1.424(5) . ?
C15 C69 1.480(5) . ?
C16 C17 1.407(4) . ?
C17 C18 1.403(4) . ?
C17 C75 1.476(4) . ?
C18 C19 1.436(4) . ?
C19 C20 1.375(4) . ?
C19 C81 1.478(4) . ?
C20 C87 1.480(4) . ?
C21 C26 1.367(4) . ?
C21 C22 1.390(5) . ?
C22 C23 1.384(5) . ?
C22 H1 0.9500 . ?
C23 C24 1.364(5) . ?
C23 H2 0.9500 . ?
C24 C25 1.381(6) . ?
C24 H3 0.9500 . ?
C25 C26 1.392(5) . ?
C25 H4 0.9500 . ?
C26 H5 0.9500 . ?
C27 C28 1.388(6) . ?
C27 C32 1.400(6) . ?
C28 C29 1.389(6) . ?
C28 H6 0.9500 . ?
C29 C30 1.365(8) . ?
C29 H7 0.9500 . ?
C30 C31 1.377(8) . ?
C30 H8 0.9500 . ?
C31 C32 1.427(7) . ?
C31 H9 0.9500 . ?
C32 H10 0.9500 . ?
C33 C34 1.373(5) . ?
C33 C38 1.393(5) . ?
C34 C35 1.392(5) . ?
C34 H11 0.9500 . ?
C35 C36 1.372(6) . ?
C35 H12 0.9500 . ?
C36 C37 1.342(7) . ?
C36 H13 0.9500 . ?
C37 C38 1.381(5) . ?
C37 H14 0.9500 . ?
C38 H15 0.9500 . ?
C39 C40 1.388(5) . ?
C39 C44 1.396(5) . ?
C40 C41 1.374(5) . ?
C40 H16 0.9500 . ?
C41 C42 1.379(7) . ?
C41 H17 0.9500 . ?
C42 C43 1.387(8) . ?
C42 H18 0.9500 . ?
C43 C44 1.382(5) . ?
C43 H19 0.9500 . ?
C44 H20 0.9500 . ?
C45 C50 1.377(5) . ?
C45 C46 1.395(5) . ?
C46 C47 1.384(6) . ?
C46 H21 0.9500 . ?
C47 C48 1.361(6) . ?
C47 H22 0.9500 . ?
C48 C49 1.367(7) . ?
C48 H23 0.9500 . ?
C49 C50 1.398(6) . ?
C49 H24 0.9500 . ?
C50 H25 0.9500 . ?
C51 C56 1.381(5) . ?
C51 C52 1.397(5) . ?
C52 C53 1.375(5) . ?
C52 H26 0.9500 . ?
C53 C54 1.366(6) . ?
C53 H27 0.9500 . ?
C54 C55 1.367(6) . ?
C54 H28 0.9500 . ?
C55 C56 1.397(6) . ?
C55 H29 0.9500 . ?
C56 H30 0.9500 . ?
C57 C62 1.382(5) . ?
C57 C58 1.397(5) . ?
C58 C59 1.377(5) . ?
C58 H31 0.9500 . ?
C59 C60 1.350(7) . ?
C59 H32 0.9500 . ?
C60 C61 1.396(8) . ?
C60 H33 0.9500 . ?
C61 C62 1.391(5) . ?
C61 H34 0.9500 . ?
C62 H35 0.9500 . ?
C63 C64 1.366(5) . ?
C63 C68 1.391(5) . ?
C64 C65 1.387(5) . ?
C64 H36 0.9500 . ?
C65 C66 1.376(6) . ?
C65 H37 0.9500 . ?
C66 C67 1.344(6) . ?
C66 H38 0.9500 . ?
C67 C68 1.378(5) . ?
C67 H39 0.9500 . ?
C68 H40 0.9500 . ?
C69 C70 1.379(6) . ?
C69 C74 1.389(6) . ?
C70 C71 1.393(6) . ?
C70 H41 0.9500 . ?
C71 C72 1.361(8) . ?
C71 H42 0.9500 . ?
C72 C73 1.391(8) . ?
C72 H43 0.9500 . ?
C73 C74 1.406(7) . ?
C73 H44 0.9500 . ?
C74 H45 0.9500 . ?
C75 C80 1.365(4) . ?
C75 C76 1.402(4) . ?
C76 C77 1.378(5) . ?
C76 H46 0.9500 . ?
C77 C78 1.369(5) . ?
C77 H47 0.9500 . ?
C78 C79 1.370(5) . ?
C78 H48 0.9500 . ?
C79 C80 1.387(5) . ?
C79 H49 0.9500 . ?
C80 H50 0.9500 . ?
C81 C82 1.376(5) . ?
C81 C86 1.388(5) . ?
C82 C83 1.386(5) . ?
C82 H51 0.9500 . ?
C83 C84 1.357(7) . ?
C83 H52 0.9500 . ?
C84 C85 1.359(7) . ?
C84 H53 0.9500 . ?
C85 C86 1.406(6) . ?
C85 H54 0.9500 . ?
C86 H55 0.9500 . ?
C87 C88 1.384(5) . ?
C87 C92 1.390(5) . ?
C88 C89 1.390(5) . ?
C88 H56 0.9500 . ?
C89 C90 1.336(7) . ?
C89 H57 0.9500 . ?
C90 C91 1.370(7) . ?
C90 H58 0.9500 . ?
C91 C92 1.406(6) . ?
C91 H59 0.9500 . ?
C92 H60 0.9500 . ?
C93 C106 1.407(8) . ?
C93 C94 1.445(11) . ?
C93 S1 1.799(9) . ?
C94 C95 1.382(12) . ?
C94 H64 0.9500 . ?
C95 C96 1.472(10) . ?
C95 H65 0.9500 . ?
C96 C105 1.409(11) . ?
C96 C98 1.429(11) . ?
C97 C99 1.391(12) . ?
C97 C98 1.425(10) . ?
C97 C103 1.432(12) . ?
C98 H66 0.9500 . ?
C99 C100 1.369(12) . ?
C99 H67 0.9500 . ?
C100 C101 1.427(14) . ?
C100 H68 0.9500 . ?
C101 C102 1.370(11) . ?
C101 H78 0.9500 . ?
C102 C115 1.354(10) . ?
C102 C103 1.487(8) . ?
C102 C116 1.489(8) . ?
C102 H72 0.9500 . ?
C102 H73 0.9500 . ?
C103 C104 1.407(9) . ?
C104 C117 1.377(8) . ?
C104 C105 1.397(8) . ?
C104 C116 1.426(8) . ?
C104 H74 0.9500 . ?
C104 H75 0.9500 . ?
C105 C106 1.472(8) . ?
C106 C107 1.410(8) . ?
C106 C117 1.475(8) . ?
C106 H76 0.9500 . ?
C106 H77 0.9500 . ?
C107 C108 1.441(10) . ?
C107 S2 1.798(11) . ?
C108 C109 1.390(11) . ?
C108 H79 0.9500 . ?
C109 C110 1.466(10) . ?
C109 H80 0.9500 . ?
C110 C111 1.426(11) . ?
C110 C117 1.439(10) . ?
C111 C112 1.434(10) . ?
C111 H81 0.9500 . ?
C112 C116 1.392(11) . ?
C112 C113 1.392(11) . ?
C113 C114 1.421(13) . ?
C113 H69 0.9500 . ?
C114 C115 1.421(12) . ?
C114 H70 0.9500 . ?
C115 H71 0.9500 . ?
C122 O7 1.765(17) . ?
C122 H85 0.9800 . ?
C122 H86 0.9800 . ?
C122 H87 0.9800 . ?
C123 H82 0.9800 . ?
C123 H83 0.9800 . ?
C123 H84 0.9800 . ?

loop_
_geom_torsion_atom_site_label_1
_geom_torsion_atom_site_label_2
_geom_torsion_atom_site_label_3
_geom_torsion_atom_site_label_4
_geom_torsion
_geom_torsion_site_symmetry_1
_geom_torsion_site_symmetry_2
_geom_torsion_site_symmetry_3
_geom_torsion_site_symmetry_4
_geom_torsion_publ_flag
C18 N1 C1 C2 -174.8(3) . . . . ?
C18 N1 C1 C20 3.0(3) . . . . ?
N1 C1 C2 C3 -24.6(5) . . . . ?
C20 C1 C2 C3 158.2(3) . . . . ?
N1 C1 C2 C21 157.6(3) . . . . ?
C20 C1 C2 C21 -19.6(5) . . . . ?
C6 N2 C3 C2 -173.1(3) . . . . ?
C6 N2 C3 C4 2.9(4) . . . . ?
C1 C2 C3 N2 -30.2(5) . . . . ?
C21 C2 C3 N2 147.7(3) . . . . ?
C1 C2 C3 C4 154.8(4) . . . . ?
C21 C2 C3 C4 -27.4(5) . . . . ?
N2 C3 C4 C5 -0.9(4) . . . . ?
C2 C3 C4 C5 174.8(3) . . . . ?
N2 C3 C4 C27 168.0(3) . . . . ?
C2 C3 C4 C27 -16.3(6) . . . . ?
C3 C4 C5 C6 -1.4(4) . . . . ?
C27 C4 C5 C6 -169.9(4) . . . . ?
C3 C4 C5 C33 169.7(3) . . . . ?
C27 C4 C5 C33 1.1(6) . . . . ?
C3 N2 C6 C7 173.2(3) . . . . ?
C3 N2 C6 C5 -3.7(4) . . . . ?
C4 C5 C6 N2 3.1(4) . . . . ?
C33 C5 C6 N2 -168.0(3) . . . . ?
C4 C5 C6 C7 -173.4(4) . . . . ?
C33 C5 C6 C7 15.6(6) . . . . ?
N2 C6 C7 C8 25.9(5) . . . . ?
C5 C6 C7 C8 -158.1(4) . . . . ?
N2 C6 C7 C39 -153.6(3) . . . . ?
C5 C6 C7 C39 22.3(6) . . . . ?
C11 N3 C8 C7 171.5(3) . . . . ?
C11 N3 C8 C9 -5.0(3) . . . . ?
C6 C7 C8 N3 33.5(5) . . . . ?
C39 C7 C8 N3 -146.9(3) . . . . ?
C6 C7 C8 C9 -150.6(3) . . . . ?
C39 C7 C8 C9 28.9(5) . . . . ?
N3 C8 C9 C10 3.1(3) . . . . ?
C7 C8 C9 C10 -173.2(3) . . . . ?
N3 C8 C9 C45 -162.9(3) . . . . ?
C7 C8 C9 C45 20.8(5) . . . . ?
C8 C9 C10 C11 -0.1(3) . . . . ?
C45 C9 C10 C11 165.1(3) . . . . ?
C8 C9 C10 C51 -164.7(3) . . . . ?
C45 C9 C10 C51 0.6(5) . . . . ?
C8 N3 C11 C12 -171.9(3) . . . . ?
C8 N3 C11 C10 4.9(3) . . . . ?
C9 C10 C11 N3 -2.9(3) . . . . ?
C51 C10 C11 N3 162.5(3) . . . . ?
C9 C10 C11 C12 173.6(3) . . . . ?
C51 C10 C11 C12 -20.9(5) . . . . ?
N3 C11 C12 C13 -33.3(5) . . . . ?
C10 C11 C12 C13 150.6(3) . . . . ?
N3 C11 C12 C57 147.3(3) . . . . ?
C10 C11 C12 C57 -28.8(5) . . . . ?
C16 N4 C13 C12 -173.3(3) . . . . ?
C16 N4 C13 C14 3.3(4) . . . . ?
C11 C12 C13 N4 -25.8(5) . . . . ?
C57 C12 C13 N4 153.6(3) . . . . ?
C11 C12 C13 C14 158.5(3) . . . . ?
C57 C12 C13 C14 -22.1(5) . . . . ?
N4 C13 C14 C15 -2.7(4) . . . . ?
C12 C13 C14 C15 173.5(3) . . . . ?
N4 C13 C14 C63 168.0(3) . . . . ?
C12 C13 C14 C63 -15.8(6) . . . . ?
C13 C14 C15 C16 1.2(4) . . . . ?
C63 C14 C15 C16 -169.5(3) . . . . ?
C13 C14 C15 C69 169.9(3) . . . . ?
C63 C14 C15 C69 -0.8(6) . . . . ?
C13 N4 C16 C17 172.3(3) . . . . ?
C13 N4 C16 C15 -2.7(4) . . . . ?
C14 C15 C16 N4 0.9(4) . . . . ?
C69 C15 C16 N4 -168.0(3) . . . . ?
C14 C15 C16 C17 -173.7(3) . . . . ?
C69 C15 C16 C17 17.5(6) . . . . ?
N4 C16 C17 C18 31.2(5) . . . . ?
C15 C16 C17 C18 -155.0(3) . . . . ?
N4 C16 C17 C75 -148.0(3) . . . . ?
C15 C16 C17 C75 25.8(5) . . . . ?
C1 N1 C18 C17 174.8(3) . . . . ?
C1 N1 C18 C19 -3.2(3) . . . . ?
C16 C17 C18 N1 23.8(5) . . . . ?
C75 C17 C18 N1 -157.0(3) . . . . ?
C16 C17 C18 C19 -158.6(3) . . . . ?
C75 C17 C18 C19 20.6(5) . . . . ?
N1 C18 C19 C20 2.2(3) . . . . ?
C17 C18 C19 C20 -175.7(3) . . . . ?
N1 C18 C19 C81 -165.9(3) . . . . ?
C17 C18 C19 C81 16.2(5) . . . . ?
C18 C19 C20 C1 -0.4(3) . . . . ?
C81 C19 C20 C1 167.3(3) . . . . ?
C18 C19 C20 C87 -166.8(3) . . . . ?
C81 C19 C20 C87 0.8(5) . . . . ?
N1 C1 C20 C19 -1.6(3) . . . . ?
C2 C1 C20 C19 176.0(3) . . . . ?
N1 C1 C20 C87 165.2(3) . . . . ?
C2 C1 C20 C87 -17.2(5) . . . . ?
C1 C2 C21 C26 -54.7(4) . . . . ?
C3 C2 C21 C26 127.4(3) . . . . ?
C1 C2 C21 C22 125.9(3) . . . . ?
C3 C2 C21 C22 -52.0(4) . . . . ?
C26 C21 C22 C23 0.3(5) . . . . ?
C2 C21 C22 C23 179.8(3) . . . . ?
C21 C22 C23 C24 -2.0(5) . . . . ?
C22 C23 C24 C25 2.0(6) . . . . ?
C23 C24 C25 C26 -0.5(6) . . . . ?
C22 C21 C26 C25 1.2(5) . . . . ?
C2 C21 C26 C25 -178.2(3) . . . . ?
C24 C25 C26 C21 -1.2(5) . . . . ?
C5 C4 C27 C28 -77.4(5) . . . . ?
C3 C4 C27 C28 115.9(4) . . . . ?
C5 C4 C27 C32 102.6(4) . . . . ?
C3 C4 C27 C32 -64.1(5) . . . . ?
C32 C27 C28 C29 -0.5(6) . . . . ?
C4 C27 C28 C29 179.6(4) . . . . ?
C27 C28 C29 C30 -0.8(8) . . . . ?
C28 C29 C30 C31 1.3(8) . . . . ?
C29 C30 C31 C32 -0.4(8) . . . . ?
C28 C27 C32 C31 1.3(6) . . . . ?
C4 C27 C32 C31 -178.7(4) . . . . ?
C30 C31 C32 C27 -0.9(7) . . . . ?
C4 C5 C33 C34 63.7(5) . . . . ?
C6 C5 C33 C34 -126.7(4) . . . . ?
C4 C5 C33 C38 -114.1(4) . . . . ?
C6 C5 C33 C38 55.5(5) . . . . ?
C38 C33 C34 C35 -0.1(6) . . . . ?
C5 C33 C34 C35 -177.9(4) . . . . ?
C33 C34 C35 C36 1.0(6) . . . . ?
C34 C35 C36 C37 -1.3(7) . . . . ?
C35 C36 C37 C38 0.7(7) . . . . ?
C36 C37 C38 C33 0.2(6) . . . . ?
C34 C33 C38 C37 -0.5(5) . . . . ?
C5 C33 C38 C37 177.3(3) . . . . ?
C6 C7 C39 C40 43.0(5) . . . . ?
C8 C7 C39 C40 -136.6(3) . . . . ?
C6 C7 C39 C44 -137.2(3) . . . . ?
C8 C7 C39 C44 43.3(5) . . . . ?
C44 C39 C40 C41 -0.4(5) . . . . ?
C7 C39 C40 C41 179.4(3) . . . . ?
C39 C40 C41 C42 -0.2(6) . . . . ?
C40 C41 C42 C43 0.7(6) . . . . ?
C41 C42 C43 C44 -0.6(6) . . . . ?
C42 C43 C44 C39 -0.1(6) . . . . ?
C40 C39 C44 C43 0.6(5) . . . . ?
C7 C39 C44 C43 -179.3(3) . . . . ?
C10 C9 C45 C50 59.8(5) . . . . ?
C8 C9 C45 C50 -137.3(3) . . . . ?
C10 C9 C45 C46 -117.7(4) . . . . ?
C8 C9 C45 C46 45.2(4) . . . . ?
C50 C45 C46 C47 -1.3(5) . . . . ?
C9 C45 C46 C47 176.3(3) . . . . ?
C45 C46 C47 C48 -0.4(6) . . . . ?
C46 C47 C48 C49 2.5(6) . . . . ?
C47 C48 C49 C50 -2.8(6) . . . . ?
C46 C45 C50 C49 1.0(5) . . . . ?
C9 C45 C50 C49 -176.5(3) . . . . ?
C48 C49 C50 C45 1.0(6) . . . . ?
C9 C10 C51 C56 -60.7(5) . . . . ?
C11 C10 C51 C56 137.2(3) . . . . ?
C9 C10 C51 C52 117.5(4) . . . . ?
C11 C10 C51 C52 -44.7(5) . . . . ?
C56 C51 C52 C53 2.3(5) . . . . ?
C10 C51 C52 C53 -176.0(3) . . . . ?
C51 C52 C53 C54 -0.8(6) . . . . ?
C52 C53 C54 C55 -1.1(7) . . . . ?
C53 C54 C55 C56 1.6(6) . . . . ?
C52 C51 C56 C55 -1.9(5) . . . . ?
C10 C51 C56 C55 176.3(3) . . . . ?
C54 C55 C56 C51 0.0(6) . . . . ?
C13 C12 C57 C62 136.7(3) . . . . ?
C11 C12 C57 C62 -43.8(5) . . . . ?
C13 C12 C57 C58 -42.8(5) . . . . ?
C11 C12 C57 C58 136.6(3) . . . . ?
C62 C57 C58 C59 0.7(5) . . . . ?
C12 C57 C58 C59 -179.8(4) . . . . ?
C57 C58 C59 C60 0.4(6) . . . . ?
C58 C59 C60 C61 -0.6(7) . . . . ?
C59 C60 C61 C62 -0.4(6) . . . . ?
C58 C57 C62 C61 -1.6(5) . . . . ?
C12 C57 C62 C61 178.8(3) . . . . ?
C60 C61 C62 C57 1.5(6) . . . . ?
C15 C14 C63 C64 -63.5(5) . . . . ?
C13 C14 C63 C64 127.5(4) . . . . ?
C15 C14 C63 C68 113.5(4) . . . . ?
C13 C14 C63 C68 -55.5(5) . . . . ?
C68 C63 C64 C65 0.0(6) . . . . ?
C14 C63 C64 C65 177.0(4) . . . . ?
C63 C64 C65 C66 -0.1(6) . . . . ?
C64 C65 C66 C67 0.5(7) . . . . ?
C65 C66 C67 C68 -0.6(7) . . . . ?
C66 C67 C68 C63 0.5(6) . . . . ?
C64 C63 C68 C67 -0.2(6) . . . . ?
C14 C63 C68 C67 -177.2(3) . . . . ?
C14 C15 C69 C70 78.0(5) . . . . ?
C16 C15 C69 C70 -115.2(4) . . . . ?
C14 C15 C69 C74 -103.4(4) . . . . ?
C16 C15 C69 C74 63.3(5) . . . . ?
C74 C69 C70 C71 1.4(7) . . . . ?
C15 C69 C70 C71 179.9(4) . . . . ?
C69 C70 C71 C72 0.3(8) . . . . ?
C70 C71 C72 C73 -1.5(8) . . . . ?
C71 C72 C73 C74 0.9(8) . . . . ?
C70 C69 C74 C73 -1.9(6) . . . . ?
C15 C69 C74 C73 179.5(4) . . . . ?
C72 C73 C74 C69 0.9(7) . . . . ?
C18 C17 C75 C80 54.2(4) . . . . ?
C16 C17 C75 C80 -126.6(3) . . . . ?
C18 C17 C75 C76 -126.4(3) . . . . ?
C16 C17 C75 C76 52.8(4) . . . . ?
C80 C75 C76 C77 -0.3(5) . . . . ?
C17 C75 C76 C77 -179.8(3) . . . . ?
C75 C76 C77 C78 1.9(6) . . . . ?
C76 C77 C78 C79 -1.6(6) . . . . ?
C77 C78 C79 C80 -0.2(6) . . . . ?
C76 C75 C80 C79 -1.5(5) . . . . ?
C17 C75 C80 C79 177.9(3) . . . . ?
C78 C79 C80 C75 1.8(6) . . . . ?
C20 C19 C81 C82 -111.1(4) . . . . ?
C18 C19 C81 C82 54.7(5) . . . . ?
C20 C19 C81 C86 66.3(5) . . . . ?
C18 C19 C81 C86 -127.9(4) . . . . ?
C86 C81 C82 C83 -0.5(6) . . . . ?
C19 C81 C82 C83 177.1(3) . . . . ?
C81 C82 C83 C84 -0.5(6) . . . . ?
C82 C83 C84 C85 1.6(7) . . . . ?
C83 C84 C85 C86 -1.9(7) . . . . ?
C82 C81 C86 C85 0.2(6) . . . . ?
C19 C81 C86 C85 -177.2(4) . . . . ?
C84 C85 C86 C81 1.0(7) . . . . ?
C19 C20 C87 C88 110.4(4) . . . . ?
C1 C20 C87 C88 -53.9(4) . . . . ?
C19 C20 C87 C92 -67.6(5) . . . . ?
C1 C20 C87 C92 128.0(4) . . . . ?
C92 C87 C88 C89 0.1(5) . . . . ?
C20 C87 C88 C89 -178.0(3) . . . . ?
C87 C88 C89 C90 1.0(6) . . . . ?
C88 C89 C90 C91 -2.0(6) . . . . ?
C89 C90 C91 C92 1.9(6) . . . . ?
C88 C87 C92 C91 -0.3(5) . . . . ?
C20 C87 C92 C91 177.8(3) . . . . ?
C90 C91 C92 C87 -0.7(6) . . . . ?
C106 C93 C94 C95 6.1(13) . . . . ?
S1 C93 C94 C95 179.1(8) . . . . ?
C93 C94 C95 C96 0.5(14) . . . . ?
C94 C95 C96 C105 -2.4(13) . . . . ?
C94 C95 C96 C98 175.9(8) . . . . ?
C99 C97 C98 C96 176.7(8) . . . . ?
C103 C97 C98 C96 -2.2(11) . . . . ?
C105 C96 C98 C97 1.5(11) . . . . ?
C95 C96 C98 C97 -176.7(7) . . . . ?
C98 C97 C99 C100 -177.2(9) . . . . ?
C103 C97 C99 C100 1.7(15) . . . . ?
C97 C99 C100 C101 -1.4(16) . . . . ?
C99 C100 C101 C102 -4.4(16) . . . . ?
C100 C101 C102 C115 -124.3(12) . . . . ?
C100 C101 C102 C103 8.8(12) . . . . ?
C100 C101 C102 C116 -36.5(15) . . . . ?
C99 C97 C103 C104 179.8(8) . . . . ?
C98 C97 C103 C104 -1.3(12) . . . . ?
C99 C97 C103 C102 3.3(12) . . . . ?
C98 C97 C103 C102 -177.8(7) . . . . ?
C115 C102 C103 C104 -118.8(10) . . . . ?
C101 C102 C103 C104 175.2(7) . . . . ?
C116 C102 C103 C104 -49.0(7) . . . . ?
C115 C102 C103 C97 57.8(13) . . . . ?
C101 C102 C103 C97 -8.2(10) . . . . ?
C116 C102 C103 C97 127.6(10) . . . . ?
C97 C103 C104 C117 -44.7(12) . . . . ?
C102 C103 C104 C117 131.9(7) . . . . ?
C97 C103 C104 C105 5.5(10) . . . . ?
C102 C103 C104 C105 -177.9(5) . . . . ?
C97 C103 C104 C116 -127.5(10) . . . . ?
C102 C103 C104 C116 49.2(6) . . . . ?
C117 C104 C105 C96 126.7(10) . . . . ?
C103 C104 C105 C96 -6.2(9) . . . . ?
C116 C104 C105 C96 46.8(11) . . . . ?
C117 C104 C105 C106 -50.5(6) . . . . ?
C103 C104 C105 C106 176.7(5) . . . . ?
C116 C104 C105 C106 -130.3(7) . . . . ?
C98 C96 C105 C104 2.7(11) . . . . ?
C95 C96 C105 C104 -179.2(7) . . . . ?
C98 C96 C105 C106 179.7(6) . . . . ?
C95 C96 C105 C106 -2.1(11) . . . . ?
C94 C93 C106 C107 123.6(9) . . . . ?
S1 C93 C106 C107 -50.0(5) . . . . ?
C94 C93 C106 C105 -10.1(10) . . . . ?
S1 C93 C106 C105 176.2(5) . . . . ?
C94 C93 C106 C117 33.5(12) . . . . ?
S1 C93 C106 C117 -140.1(7) . . . . ?
C104 C105 C106 C93 -174.5(5) . . . . ?
C96 C105 C106 C93 8.3(9) . . . . ?
C104 C105 C106 C107 122.4(8) . . . . ?
C96 C105 C106 C107 -54.8(11) . . . . ?
C104 C105 C106 C117 49.3(6) . . . . ?
C96 C105 C106 C117 -127.8(10) . . . . ?
C93 C106 C107 C108 -123.7(9) . . . . ?
C105 C106 C107 C108 -35.5(12) . . . . ?
C117 C106 C107 C108 8.9(10) . . . . ?
C93 C106 C107 S2 55.1(6) . . . . ?
C105 C106 C107 S2 143.3(7) . . . . ?
C117 C106 C107 S2 -172.2(6) . . . . ?
C106 C107 C108 C109 -3.8(13) . . . . ?
S2 C107 C108 C109 177.5(8) . . . . ?
C107 C108 C109 C110 -4.7(14) . . . . ?
C108 C109 C110 C111 -175.2(8) . . . . ?
C108 C109 C110 C117 7.9(12) . . . . ?
C117 C110 C111 C112 -5.1(11) . . . . ?
C109 C110 C111 C112 177.9(8) . . . . ?
C110 C111 C112 C116 4.1(12) . . . . ?
C110 C111 C112 C113 -175.5(8) . . . . ?
C116 C112 C113 C114 -1.1(15) . . . . ?
C111 C112 C113 C114 178.5(9) . . . . ?
C112 C113 C114 C115 0.8(17) . . . . ?
C101 C102 C115 C114 124.8(13) . . . . ?
C103 C102 C115 C114 35.3(17) . . . . ?
C116 C102 C115 C114 -8.7(14) . . . . ?
C113 C114 C115 C102 4.7(18) . . . . ?
C113 C112 C116 C104 -179.9(8) . . . . ?
C111 C112 C116 C104 0.6(13) . . . . ?
C113 C112 C116 C102 -3.6(13) . . . . ?
C111 C112 C116 C102 176.8(7) . . . . ?
C117 C104 C116 C112 -4.3(11) . . . . ?
C105 C104 C116 C112 45.9(12) . . . . ?
C103 C104 C116 C112 128.1(11) . . . . ?
C117 C104 C116 C102 179.3(6) . . . . ?
C105 C104 C116 C102 -130.6(7) . . . . ?
C103 C104 C116 C102 -48.3(6) . . . . ?
C115 C102 C116 C112 8.2(11) . . . . ?
C101 C102 C116 C112 -56.7(12) . . . . ?
C103 C102 C116 C112 -129.0(11) . . . . ?
C115 C102 C116 C104 -175.4(7) . . . . ?
C101 C102 C116 C104 119.7(9) . . . . ?
C103 C102 C116 C104 47.4(6) . . . . ?
C105 C104 C117 C110 -130.2(10) . . . . ?
C103 C104 C117 C110 -49.9(12) . . . . ?
C116 C104 C117 C110 3.2(10) . . . . ?
C105 C104 C117 C106 51.1(6) . . . . ?
C103 C104 C117 C106 131.3(8) . . . . ?
C116 C104 C117 C106 -175.6(6) . . . . ?
C111 C110 C117 C104 1.5(11) . . . . ?
C109 C110 C117 C104 178.5(7) . . . . ?
C111 C110 C117 C106 -179.7(6) . . . . ?
C109 C110 C117 C106 -2.8(11) . . . . ?
C93 C106 C117 C104 -122.8(8) . . . . ?
C107 C106 C117 C104 173.1(6) . . . . ?
C105 C106 C117 C104 -51.0(6) . . . . ?
C93 C106 C117 C110 58.4(11) . . . . ?
C107 C106 C117 C110 -5.7(9) . . . . ?
C105 C106 C117 C110 130.2(10) . . . . ?
S2 O3 S1 O2 -1(6) . . . . ?
S2 O3 S1 O1 124(7) . . . . ?
S2 O3 S1 C93 -140(7) . . . . ?
C106 C93 S1 O2 -8.0(9) . . . . ?
C94 C93 S1 O2 178.6(9) . . . . ?
C106 C93 S1 O3 141.9(5) . . . . ?
C94 C93 S1 O3 -31.5(9) . . . . ?
C106 C93 S1 O1 -114.8(6) . . . . ?
C94 C93 S1 O1 71.8(8) . . . . ?
S1 O3 S2 O4 -50(7) . . . . ?
S1 O3 S2 O5 177(7) . . . . ?
S1 O3 S2 C107 78(6) . . . . ?
C106 C107 S2 O4 -3.3(12) . . . . ?
C108 C107 S2 O4 175.5(9) . . . . ?
C106 C107 S2 O3 -140.2(6) . . . . ?
C108 C107 S2 O3 38.6(11) . . . . ?
C106 C107 S2 O5 117.6(7) . . . . ?
C108 C107 S2 O5 -63.7(9) . . . . ?

loop_
_platon_squeeze_void_nr
_platon_squeeze_void_average_x
_platon_squeeze_void_average_y
_platon_squeeze_void_average_z
_platon_squeeze_void_volume
_platon_squeeze_void_count_electrons
_platon_squeeze_void_content
1 0.000 0.000 0.000 135 20 ' '
2 0.000 0.000 0.500 138 21 ' '
3 -0.042 0.345 0.750 160 22 ' '
4 0.042 0.655 0.250 159 23 ' '
5 0.208 0.812 0.123 7 0 ' '
6 0.206 0.812 0.375 8 0 ' '
7 0.250 0.267 0.250 7 1 ' '
8 0.250 0.767 0.750 7 1 ' '
9 0.301 0.313 0.628 9 0 ' '
10 0.301 0.313 0.872 9 0 ' '
11 0.542 0.845 0.250 159 22 ' '
12 0.460 0.152 0.750 157 22 ' '
13 0.501 0.501 0.500 137 21 ' '
14 0.501 0.501 1.000 135 20 ' '
15 0.708 0.688 0.123 7 0 ' '
16 0.706 0.688 0.375 8 0 ' '
17 0.750 0.233 0.250 7 2 ' '
18 0.750 0.733 0.750 7 2 ' '
19 0.794 0.188 0.625 7 0 ' '
20 0.792 0.188 0.877 7 0 ' '
